data_7716474
loop_
_publ_author_name
'Khrizanforova, Vera V.'
'Fayzullin, Robert R.'
'Morozov, Vladimir I.'
'Budnikova, Yulia H.'

_publ_section_title
;
 Proton-assisted seven-electron acceptor properties of
 di-iso-propylphenyl-bis-iminoacenaphthene.
;
_journal_issue 28
_journal_name_full 'Dalton transactions (Cambridge, England : 2003)'
_journal_page_first 11659
_journal_page_last 11663
_journal_paper_doi 10.1039/d4dt01039f
_journal_volume 53
_journal_year 2024
_chemical_formula_moiety 'C36 H44 N2'
_chemical_formula_sum 'C36 H44 N2'
_chemical_formula_weight 504.73
_space_group_crystal_system monoclinic
_space_group_IT_number 14
_space_group_name_Hall '-P 2ybc'
_space_group_name_H-M_alt 'P 1 21/c 1'
_atom_sites_solution_hydrogens mixed
_audit_creation_method SHELXL-2018/3
_audit_update_record
;
2024-04-02 deposited with the CCDC.	2024-06-25 downloaded from the CCDC.
;
_cell_angle_alpha 90
_cell_angle_beta 105.3688(7)
_cell_angle_gamma 90
_cell_formula_units_Z 4
_cell_length_a 9.7686(3)
_cell_length_b 21.0525(6)
_cell_length_c 15.3129(4)
_cell_measurement_reflns_used 46548
_cell_measurement_temperature 101(2)
_cell_measurement_theta_max 32.00
_cell_measurement_theta_min 2.37
_cell_volume 3036.54(15)
_computing_cell_refinement 'APEX4 v2021.10-0 (Bruker AXS)'
_computing_data_collection 'APEX4 v2021.10-0 (Bruker AXS)'
_computing_data_reduction 'APEX4 v2021.10-0 (Bruker AXS)'
_computing_molecular_graphics
;
WinGX (Farrugia, 2012); ORTEP-3 (Farrugia, 2012);
PLATON (Spek, 2009); Olex2 (Dolomanov et al., 2009)
;
_computing_publication_material
;
WinGX (Farrugia, 2012); ORTEP-3 (Farrugia, 2012);
PLATON (Spek, 2009); Olex2 (Dolomanov et al., 2009)
;
_computing_structure_refinement 'SHELXL-2018/3 (Sheldrick, 2015)'
_computing_structure_solution 'SHELXT-2018/2 (Sheldrick, 2015)'
_diffrn_ambient_temperature 101(2)
_diffrn_measured_fraction_theta_full 0.999
_diffrn_measured_fraction_theta_max 0.999
_diffrn_measurement_device_type 'Bruker D8 QUEST'
_diffrn_measurement_method '\f and \w scans'
_diffrn_radiation_probe x-ray
_diffrn_radiation_type MoK\a
_diffrn_radiation_wavelength 0.71073
_diffrn_reflns_av_R_equivalents 0.0538
_diffrn_reflns_av_unetI/netI 0.0201
_diffrn_reflns_Laue_measured_fraction_full 0.999
_diffrn_reflns_Laue_measured_fraction_max 0.999
_diffrn_reflns_limit_h_max 13
_diffrn_reflns_limit_h_min -13
_diffrn_reflns_limit_k_max 30
_diffrn_reflns_limit_k_min -30
_diffrn_reflns_limit_l_max 21
_diffrn_reflns_limit_l_min -21
_diffrn_reflns_number 156464
_diffrn_reflns_point_group_measured_fraction_full 0.999
_diffrn_reflns_point_group_measured_fraction_max 0.999
_diffrn_reflns_theta_full 25.242
_diffrn_reflns_theta_max 30.508
_diffrn_reflns_theta_min 1.685
_diffrn_source 'microfocus Mo X-ray tube'
_exptl_absorpt_coefficient_mu 0.063
_exptl_absorpt_correction_T_max 0.9587
_exptl_absorpt_correction_T_min 0.9141
_exptl_absorpt_correction_type numerical
_exptl_absorpt_process_details
;
SADABS-2016/2 (Stalke et al., 2015)

 Equivalent reflections defined by point group 2/m for scaling and error model
 Mean and maximum errors in direction cosine check function =   0.000   0.003
 Restraint esd for equal adjacent scale factors =  0.0050
 Maximum odd and even orders for spherical harmonics =   1   4

 wR2(int) =  0.1350 (selected reflections only, before parameter refinement)
 wR2(int) =  0.0639 (selected reflections only, after parameter refinement)

  165542 total and  10659 unique reflections assuming Friedel's law
 Reflections rejected for which |I-<I>|/su >   3.00
 where:  su^2 = sigma(I)^2 + (  0.04000 <I>)^2  (sigma(I) from SAINT)

  164027 total and  10657 unique reflections left after |I-<I>|/su test
 su^2 = [K*sigma(I)]^2 + [g<I>]^2  where sigma(I) is from SAINT

 Error model 5: refine all K and overall g
 Run 2theta R(int) Incid. factors Diffr. factors    K      g   I/s(lim) Total I>2sig(I)
   1  24.0  0.0550  0.229 - 0.402  0.997 - 1.043  0.956  0.0283  35.3   19128   12317
   2  24.0  0.0510  0.173 - 0.299  0.997 - 1.040  0.959  0.0283  35.3   19102   12959
   3  24.0  0.0558  0.239 - 0.386  0.997 - 1.036  0.973  0.0283  35.3   18631   11873
   4  24.0  0.0499  0.183 - 0.298  0.997 - 1.041  0.954  0.0283  35.3   19791   13276
   5 -24.0  0.0482  0.174 - 0.284  0.997 - 1.041  0.940  0.0283  35.3   18831   12858
   6  24.0  0.0500  0.156 - 0.232  0.997 - 1.033  0.939  0.0283  35.3   20415   13910
   7  24.0  0.0531  0.181 - 0.351  0.999 - 1.043  1.002  0.0283  35.3   18323   12276
   8   0.0  0.0641  0.253 - 0.331  0.997 - 1.035  1.053  0.0283  35.3   15048    9882
   9   0.0  0.0660  0.196 - 0.430  0.997 - 1.042  1.033  0.0283  35.3   14758    9642

  164027 Corrected reflections written to file hkl
 Estimated minimum and maximum transmission:  0.9141  0.9587
 Additional spherical absorption correction applied with mu*r =  0.0200
 3lambda correction factor = 0.00150
;
_exptl_crystal_colour colorless
_exptl_crystal_density_diffrn 1.104
_exptl_crystal_description prism
_exptl_crystal_F_000 1096
_exptl_crystal_size_max 0.474
_exptl_crystal_size_mid 0.372
_exptl_crystal_size_min 0.296
_refine_diff_density_max 0.770
_refine_diff_density_min -0.309
_refine_diff_density_rms 0.047
_refine_ls_extinction_method none
_refine_ls_goodness_of_fit_ref 1.031
_refine_ls_hydrogen_treatment mixed
_refine_ls_matrix_type full
_refine_ls_number_parameters 359
_refine_ls_number_reflns 9244
_refine_ls_number_restraints 2
_refine_ls_restrained_S_all 1.031
_refine_ls_R_factor_all 0.0663
_refine_ls_R_factor_gt 0.0542
_refine_ls_shift/su_max 0.001
_refine_ls_shift/su_mean 0.000
_refine_ls_structure_factor_coef Fsqd
_refine_ls_weighting_details 'w=1/[\s^2^(Fo^2^)+(0.0707P)^2^+1.3284P] where P=(Fo^2^+2Fc^2^)/3'
_refine_ls_weighting_scheme calc
_refine_ls_wR_factor_gt 0.1405
_refine_ls_wR_factor_ref 0.1498
_reflns_Friedel_coverage 0.000
_reflns_number_gt 7612
_reflns_number_total 9244
_reflns_threshold_expression 'I > 2\s(I)'
_cod_data_source_file d4dt01039f2.cif
_cod_data_source_block khriz048
_cod_depositor_comments 'Adding full bibliography for 7716473--7716476.cif.'
_cod_original_sg_symbol_H-M 'P 21/c'
_cod_database_code 7716474
_shelx_shelxl_version_number 2018/3
_shelx_space_group_comment
;
The symmetry employed for this shelxl refinement is uniquely defined
by the following loop, which should always be used as a source of
symmetry information in preference to the above space-group names.
They are only intended as comments.
;
_shelx_estimated_absorpt_t_min 0.971
_shelx_estimated_absorpt_t_max 0.982

loop_
_space_group_symop_operation_xyz
'x, y, z'
'-x, y+1/2, -z+1/2'
'-x, -y, -z'
'x, -y-1/2, z-1/2'

loop_
_atom_site_label
_atom_site_type_symbol
_atom_site_fract_x
_atom_site_fract_y
_atom_site_fract_z
_atom_site_U_iso_or_equiv
_atom_site_adp_type
_atom_site_occupancy
_atom_site_site_symmetry_order
_atom_site_calc_flag
_atom_site_refinement_flags_posn
_atom_site_refinement_flags_adp
_atom_site_refinement_flags_occupancy
_atom_site_disorder_assembly
_atom_site_disorder_group
N1 N 0.32550(10) 0.68835(5) 0.40673(7) 0.02191(19) Uani 1 1 d D . . . .
H1 H 0.2371(11) 0.6746(8) 0.3930(12) 0.039(5) Uiso 1 1 d D . . . .
N2 N 0.19975(10) 0.59090(5) 0.28494(7) 0.02286(19) Uani 1 1 d D . . . .
H2 H 0.2283(18) 0.5584(6) 0.3221(10) 0.041(5) Uiso 1 1 d D . . . .
C11 C 0.38751(11) 0.70905(5) 0.49795(7) 0.0198(2) Uani 1 1 d . . . . .
C12 C 0.43647(11) 0.77173(5) 0.51096(8) 0.0218(2) Uani 1 1 d . . . . .
C13 C 0.49851(13) 0.79201(6) 0.59925(8) 0.0263(2) Uani 1 1 d . . . . .
H13 H 0.533206 0.834244 0.609743 0.032 Uiso 1 1 calc R U . . .
C14 C 0.51015(13) 0.75118(7) 0.67199(8) 0.0299(3) Uani 1 1 d . . . . .
H14 H 0.551545 0.765742 0.731898 0.036 Uiso 1 1 calc R U . . .
C15 C 0.46156(14) 0.68922(7) 0.65750(8) 0.0298(3) Uani 1 1 d . . . . .
H15 H 0.469810 0.661701 0.707805 0.036 Uiso 1 1 calc R U . . .
C16 C 0.40062(12) 0.66659(6) 0.57006(8) 0.0241(2) Uani 1 1 d . . . . .
C21 C 0.09396(11) 0.57196(5) 0.20558(7) 0.0204(2) Uani 1 1 d . . . . .
C22 C 0.01087(12) 0.61860(6) 0.15035(8) 0.0233(2) Uani 1 1 d . . . . .
C23 C -0.09337(13) 0.59864(7) 0.07395(8) 0.0291(3) Uani 1 1 d . . . . .
H23 H -0.148286 0.629593 0.034713 0.035 Uiso 1 1 calc R U . . .
C24 C -0.11855(13) 0.53519(7) 0.05408(9) 0.0306(3) Uani 1 1 d . . . . .
H24 H -0.190930 0.522769 0.002155 0.037 Uiso 1 1 calc R U . . .
C25 C -0.03813(12) 0.48960(6) 0.10996(9) 0.0273(2) Uani 1 1 d . . . . .
H25 H -0.056628 0.445914 0.096226 0.033 Uiso 1 1 calc R U . . .
C26 C 0.06948(11) 0.50662(6) 0.18599(8) 0.0223(2) Uani 1 1 d . . . . .
C101 C 0.40576(12) 0.65601(5) 0.36049(7) 0.0206(2) Uani 1 1 d . . . . .
C102 C 0.32594(11) 0.62438(5) 0.27207(8) 0.0218(2) Uani 1 1 d . . . . .
H102 H 0.292427 0.658500 0.225910 0.026 Uiso 1 1 calc R U . . .
C103 C 0.44168(12) 0.58745(5) 0.24571(7) 0.0217(2) Uani 1 1 d . . . . .
C104 C 0.57035(11) 0.60405(5) 0.30645(7) 0.0190(2) Uani 1 1 d . . . . .
C105 C 0.54869(11) 0.64537(5) 0.37790(7) 0.0200(2) Uani 1 1 d . . . . .
C106 C 0.67499(12) 0.66574(6) 0.44595(8) 0.0245(2) Uani 1 1 d . . . . .
H106 H 0.666561 0.691779 0.494929 0.029 Uiso 1 1 calc R U . . .
C107 C 0.80396(13) 0.64760(7) 0.43937(10) 0.0341(3) Uani 1 1 d . . . . .
H107 H 0.883907 0.664182 0.483069 0.041 Uiso 1 1 calc R U . . .
C108 C 0.83304(13) 0.60365(6) 0.36947(10) 0.0308(3) Uani 1 1 d . . . . .
H10A H 0.882086 0.565392 0.400176 0.037 Uiso 1 1 calc R U . . .
H10B H 0.898012 0.625035 0.338999 0.037 Uiso 1 1 calc R U . . .
C109 C 0.70077(12) 0.58315(5) 0.29843(8) 0.0242(2) Uani 1 1 d . . . . .
C110 C 0.69982(14) 0.54280(6) 0.22589(10) 0.0308(3) Uani 1 1 d . . . . .
H110 H 0.786918 0.527104 0.217975 0.037 Uiso 1 1 calc R U . . .
C111 C 0.57214(16) 0.52535(6) 0.16499(9) 0.0315(3) Uani 1 1 d . . . . .
H111 H 0.574081 0.497821 0.116169 0.038 Uiso 1 1 calc R U . . .
C112 C 0.44068(14) 0.54736(6) 0.17382(8) 0.0264(2) Uani 1 1 d . . . . .
H112 H 0.354224 0.535175 0.132001 0.032 Uiso 1 1 calc R U . . .
C121 C 0.41894(13) 0.81632(6) 0.43036(9) 0.0273(2) Uani 1 1 d . . . . .
H121 H 0.400409 0.789610 0.374442 0.033 Uiso 1 1 calc R U . . .
C122 C 0.55065(15) 0.85592(7) 0.43447(11) 0.0381(3) Uani 1 1 d . . . . .
H12A H 0.569906 0.883556 0.487847 0.057 Uiso 1 1 calc R U . . .
H12B H 0.535000 0.881994 0.379688 0.057 Uiso 1 1 calc R U . . .
H12C H 0.631949 0.827739 0.438529 0.057 Uiso 1 1 calc R U . . .
C123 C 0.28989(16) 0.85918(9) 0.42211(13) 0.0483(4) Uani 1 1 d . . . . .
H12D H 0.205490 0.832919 0.417719 0.072 Uiso 1 1 calc R U . . .
H12E H 0.275575 0.885541 0.367685 0.072 Uiso 1 1 calc R U . . .
H12F H 0.305824 0.886549 0.475629 0.072 Uiso 1 1 calc R U . . .
C161 C 0.35149(14) 0.59819(6) 0.55336(10) 0.0322(3) Uani 1 1 d . . . . .
H161 H 0.329355 0.590270 0.486686 0.039 Uiso 1 1 calc R U . . .
C162 C 0.21644(18) 0.58714(9) 0.58231(18) 0.0614(6) Uani 1 1 d . . . . .
H16A H 0.234468 0.595491 0.647333 0.092 Uiso 1 1 calc R U . . .
H16B H 0.185633 0.543003 0.569704 0.092 Uiso 1 1 calc R U . . .
H16C H 0.141961 0.615783 0.548591 0.092 Uiso 1 1 calc R U . . .
C163 C 0.46605(17) 0.55103(7) 0.60006(12) 0.0416(3) Uani 1 1 d . . . . .
H16D H 0.553534 0.559778 0.582364 0.062 Uiso 1 1 calc R U . . .
H16E H 0.433989 0.507716 0.581945 0.062 Uiso 1 1 calc R U . . .
H16F H 0.484254 0.555280 0.665875 0.062 Uiso 1 1 calc R U . . .
C221 C 0.02701(13) 0.68934(6) 0.17056(9) 0.0287(2) Uani 1 1 d . . . . .
H221 H 0.095123 0.694799 0.231603 0.034 Uiso 1 1 calc R U . . .
C222 C -0.11469(16) 0.71993(7) 0.17296(12) 0.0406(3) Uani 1 1 d . . . . .
H22A H -0.180611 0.718361 0.112350 0.061 Uiso 1 1 calc R U . . .
H22B H -0.098543 0.764258 0.192498 0.061 Uiso 1 1 calc R U . . .
H22C H -0.155342 0.696674 0.215574 0.061 Uiso 1 1 calc R U . . .
C223 C 0.08721(16) 0.72466(8) 0.10098(11) 0.0412(3) Uani 1 1 d . . . . .
H22D H 0.179156 0.706246 0.100512 0.062 Uiso 1 1 calc R U . . .
H22E H 0.099617 0.769681 0.117435 0.062 Uiso 1 1 calc R U . . .
H22F H 0.021227 0.720546 0.040670 0.062 Uiso 1 1 calc R U . . .
C261 C 0.15561(13) 0.45607(6) 0.24751(9) 0.0280(2) Uani 1 1 d . . . . .
H261 H 0.254511 0.472719 0.270549 0.034 Uiso 1 1 calc R U . . .
C262 C 0.16509(17) 0.39299(7) 0.19989(12) 0.0418(3) Uani 1 1 d . . . . .
H26A H 0.071009 0.373177 0.181836 0.063 Uiso 1 1 calc R U . . .
H26B H 0.231442 0.364649 0.241300 0.063 Uiso 1 1 calc R U . . .
H26C H 0.198889 0.400737 0.146022 0.063 Uiso 1 1 calc R U . . .
C263 C 0.09780(18) 0.44476(8) 0.32962(11) 0.0429(3) Uani 1 1 d . . . . .
H26D H 0.095965 0.485030 0.361393 0.064 Uiso 1 1 calc R U . . .
H26E H 0.159013 0.414449 0.370648 0.064 Uiso 1 1 calc R U . . .
H26F H 0.001331 0.427550 0.309494 0.064 Uiso 1 1 calc R U . . .

loop_
_atom_site_aniso_label
_atom_site_aniso_U_11
_atom_site_aniso_U_22
_atom_site_aniso_U_33
_atom_site_aniso_U_23
_atom_site_aniso_U_13
_atom_site_aniso_U_12
N1 0.0160(4) 0.0264(5) 0.0225(4) -0.0041(4) 0.0035(3) 0.0005(3)
N2 0.0186(4) 0.0268(5) 0.0205(4) 0.0005(4) 0.0004(3) -0.0036(3)
C11 0.0167(4) 0.0216(5) 0.0211(5) -0.0024(4) 0.0050(4) 0.0016(4)
C12 0.0179(5) 0.0220(5) 0.0256(5) -0.0017(4) 0.0058(4) 0.0012(4)
C13 0.0235(5) 0.0253(5) 0.0294(6) -0.0081(4) 0.0058(4) -0.0003(4)
C14 0.0270(6) 0.0387(7) 0.0229(5) -0.0079(5) 0.0048(4) 0.0015(5)
C15 0.0286(6) 0.0373(7) 0.0226(5) 0.0040(5) 0.0056(4) 0.0010(5)
C16 0.0211(5) 0.0244(5) 0.0258(5) 0.0021(4) 0.0046(4) 0.0002(4)
C21 0.0149(4) 0.0259(5) 0.0198(5) -0.0021(4) 0.0033(4) -0.0013(4)
C22 0.0164(5) 0.0276(5) 0.0245(5) -0.0002(4) 0.0031(4) 0.0004(4)
C23 0.0200(5) 0.0388(7) 0.0251(6) 0.0007(5) 0.0002(4) 0.0027(5)
C24 0.0203(5) 0.0441(7) 0.0249(6) -0.0085(5) 0.0013(4) -0.0029(5)
C25 0.0215(5) 0.0310(6) 0.0302(6) -0.0103(5) 0.0082(4) -0.0052(4)
C26 0.0163(5) 0.0258(5) 0.0257(5) -0.0021(4) 0.0072(4) -0.0016(4)
C101 0.0200(5) 0.0195(5) 0.0214(5) 0.0005(4) 0.0037(4) 0.0005(4)
C102 0.0188(5) 0.0228(5) 0.0220(5) -0.0001(4) 0.0024(4) -0.0013(4)
C103 0.0217(5) 0.0210(5) 0.0212(5) -0.0005(4) 0.0039(4) 0.0009(4)
C104 0.0193(5) 0.0179(4) 0.0199(5) 0.0023(4) 0.0051(4) 0.0013(4)
C105 0.0176(5) 0.0221(5) 0.0193(5) -0.0003(4) 0.0031(4) -0.0008(4)
C106 0.0181(5) 0.0289(5) 0.0239(5) -0.0005(4) 0.0011(4) -0.0018(4)
C107 0.0181(5) 0.0390(7) 0.0408(7) -0.0047(6) 0.0001(5) -0.0007(5)
C108 0.0200(5) 0.0325(6) 0.0406(7) -0.0011(5) 0.0095(5) 0.0016(4)
C109 0.0219(5) 0.0218(5) 0.0308(6) 0.0011(4) 0.0105(4) 0.0007(4)
C110 0.0315(6) 0.0262(6) 0.0398(7) -0.0010(5) 0.0185(5) 0.0031(5)
C111 0.0442(7) 0.0238(5) 0.0319(6) -0.0048(5) 0.0193(6) -0.0017(5)
C112 0.0335(6) 0.0230(5) 0.0227(5) -0.0023(4) 0.0077(4) -0.0027(4)
C121 0.0253(5) 0.0249(5) 0.0296(6) 0.0030(4) 0.0034(4) -0.0020(4)
C122 0.0309(7) 0.0390(7) 0.0429(8) 0.0082(6) 0.0072(6) -0.0063(6)
C123 0.0291(7) 0.0513(9) 0.0636(11) 0.0248(8) 0.0107(7) 0.0115(6)
C161 0.0321(6) 0.0252(6) 0.0354(7) 0.0075(5) 0.0021(5) -0.0032(5)
C162 0.0324(8) 0.0377(8) 0.1167(18) 0.0131(10) 0.0244(10) -0.0038(6)
C163 0.0389(8) 0.0301(7) 0.0543(9) 0.0082(6) 0.0095(7) 0.0051(6)
C221 0.0218(5) 0.0263(6) 0.0358(6) 0.0031(5) 0.0038(5) 0.0028(4)
C222 0.0307(7) 0.0328(7) 0.0572(9) 0.0007(6) 0.0094(6) 0.0092(5)
C223 0.0328(7) 0.0389(7) 0.0497(9) 0.0151(6) 0.0072(6) -0.0005(6)
C261 0.0230(5) 0.0251(5) 0.0363(6) 0.0032(5) 0.0087(5) -0.0013(4)
C262 0.0401(8) 0.0270(6) 0.0586(10) -0.0006(6) 0.0133(7) 0.0041(5)
C263 0.0443(8) 0.0442(8) 0.0445(8) 0.0162(7) 0.0194(7) 0.0046(6)

loop_
_atom_type_symbol
_atom_type_description
_atom_type_scat_dispersion_real
_atom_type_scat_dispersion_imag
_atom_type_scat_source
C C 0.0033 0.0016 'International Tables Vol C Tables 4.2.6.8 and 6.1.1.4'
H H 0.0000 0.0000 'International Tables Vol C Tables 4.2.6.8 and 6.1.1.4'
N N 0.0061 0.0033 'International Tables Vol C Tables 4.2.6.8 and 6.1.1.4'

loop_
_geom_angle_atom_site_label_1
_geom_angle_atom_site_label_2
_geom_angle_atom_site_label_3
_geom_angle
_geom_angle_site_symmetry_1
_geom_angle_site_symmetry_3
_geom_angle_publ_flag
C101 N1 C11 120.18(9) . . ?
C101 N1 H1 111.9(12) . . ?
C11 N1 H1 117.8(12) . . ?
C21 N2 C102 117.45(9) . . ?
C21 N2 H2 111.4(12) . . ?
C102 N2 H2 108.8(12) . . ?
C12 C11 C16 122.24(10) . . ?
C12 C11 N1 117.71(10) . . ?
C16 C11 N1 120.03(10) . . ?
C13 C12 C11 118.10(11) . . ?
C13 C12 C121 121.57(11) . . ?
C11 C12 C121 120.31(10) . . ?
C14 C13 C12 120.73(11) . . ?
C14 C13 H13 119.6 . . ?
C12 C13 H13 119.6 . . ?
C15 C14 C13 120.19(11) . . ?
C15 C14 H14 119.9 . . ?
C13 C14 H14 119.9 . . ?
C14 C15 C16 121.02(12) . . ?
C14 C15 H15 119.5 . . ?
C16 C15 H15 119.5 . . ?
C15 C16 C11 117.70(11) . . ?
C15 C16 C161 121.35(11) . . ?
C11 C16 C161 120.94(11) . . ?
C22 C21 C26 120.91(10) . . ?
C22 C21 N2 119.31(10) . . ?
C26 C21 N2 119.71(10) . . ?
C23 C22 C21 118.08(11) . . ?
C23 C22 C221 118.57(11) . . ?
C21 C22 C221 123.34(10) . . ?
C24 C23 C22 121.63(12) . . ?
C24 C23 H23 119.2 . . ?
C22 C23 H23 119.2 . . ?
C23 C24 C25 119.82(11) . . ?
C23 C24 H24 120.1 . . ?
C25 C24 H24 120.1 . . ?
C24 C25 C26 121.17(12) . . ?
C24 C25 H25 119.4 . . ?
C26 C25 H25 119.4 . . ?
C25 C26 C21 118.36(11) . . ?
C25 C26 C261 120.62(11) . . ?
C21 C26 C261 121.00(10) . . ?
C105 C101 N1 132.46(10) . . ?
C105 C101 C102 110.90(10) . . ?
N1 C101 C102 116.64(9) . . ?
N2 C102 C103 119.96(10) . . ?
N2 C102 C101 109.77(9) . . ?
C103 C102 C101 102.65(9) . . ?
N2 C102 H102 108.0 . . ?
C103 C102 H102 108.0 . . ?
C101 C102 H102 108.0 . . ?
C112 C103 C104 119.84(11) . . ?
C112 C103 C102 132.61(11) . . ?
C104 C103 C102 107.36(9) . . ?
C109 C104 C103 123.30(10) . . ?
C109 C104 C105 125.24(10) . . ?
C103 C104 C105 111.45(9) . . ?
C101 C105 C106 136.06(11) . . ?
C101 C105 C104 107.17(9) . . ?
C106 C105 C104 116.76(10) . . ?
C107 C106 C105 119.77(11) . . ?
C107 C106 H106 120.1 . . ?
C105 C106 H106 120.1 . . ?
C106 C107 C108 125.98(12) . . ?
C106 C107 H107 117.0 . . ?
C108 C107 H107 117.0 . . ?
C107 C108 C109 113.70(10) . . ?
C107 C108 H10A 108.8 . . ?
C109 C108 H10A 108.8 . . ?
C107 C108 H10B 108.8 . . ?
C109 C108 H10B 108.8 . . ?
H10A C108 H10B 107.7 . . ?
C104 C109 C110 116.86(11) . . ?
C104 C109 C108 118.42(11) . . ?
C110 C109 C108 124.69(11) . . ?
C111 C110 C109 120.57(12) . . ?
C111 C110 H110 119.7 . . ?
C109 C110 H110 119.7 . . ?
C110 C111 C112 121.81(11) . . ?
C110 C111 H111 119.1 . . ?
C112 C111 H111 119.1 . . ?
C103 C112 C111 117.61(11) . . ?
C103 C112 H112 121.2 . . ?
C111 C112 H112 121.2 . . ?
C122 C121 C12 113.09(10) . . ?
C122 C121 C123 110.51(12) . . ?
C12 C121 C123 110.11(11) . . ?
C122 C121 H121 107.6 . . ?
C12 C121 H121 107.6 . . ?
C123 C121 H121 107.6 . . ?
C121 C122 H12A 109.5 . . ?
C121 C122 H12B 109.5 . . ?
H12A C122 H12B 109.5 . . ?
C121 C122 H12C 109.5 . . ?
H12A C122 H12C 109.5 . . ?
H12B C122 H12C 109.5 . . ?
C121 C123 H12D 109.5 . . ?
C121 C123 H12E 109.5 . . ?
H12D C123 H12E 109.5 . . ?
C121 C123 H12F 109.5 . . ?
H12D C123 H12F 109.5 . . ?
H12E C123 H12F 109.5 . . ?
C162 C161 C16 110.91(13) . . ?
C162 C161 C163 110.49(13) . . ?
C16 C161 C163 112.25(11) . . ?
C162 C161 H161 107.7 . . ?
C16 C161 H161 107.7 . . ?
C163 C161 H161 107.7 . . ?
C161 C162 H16A 109.5 . . ?
C161 C162 H16B 109.5 . . ?
H16A C162 H16B 109.5 . . ?
C161 C162 H16C 109.5 . . ?
H16A C162 H16C 109.5 . . ?
H16B C162 H16C 109.5 . . ?
C161 C163 H16D 109.5 . . ?
C161 C163 H16E 109.5 . . ?
H16D C163 H16E 109.5 . . ?
C161 C163 H16F 109.5 . . ?
H16D C163 H16F 109.5 . . ?
H16E C163 H16F 109.5 . . ?
C22 C221 C222 111.71(11) . . ?
C22 C221 C223 111.74(12) . . ?
C222 C221 C223 109.05(11) . . ?
C22 C221 H221 108.1 . . ?
C222 C221 H221 108.1 . . ?
C223 C221 H221 108.1 . . ?
C221 C222 H22A 109.5 . . ?
C221 C222 H22B 109.5 . . ?
H22A C222 H22B 109.5 . . ?
C221 C222 H22C 109.5 . . ?
H22A C222 H22C 109.5 . . ?
H22B C222 H22C 109.5 . . ?
C221 C223 H22D 109.5 . . ?
C221 C223 H22E 109.5 . . ?
H22D C223 H22E 109.5 . . ?
C221 C223 H22F 109.5 . . ?
H22D C223 H22F 109.5 . . ?
H22E C223 H22F 109.5 . . ?
C26 C261 C263 110.78(11) . . ?
C26 C261 C262 113.96(12) . . ?
C263 C261 C262 109.85(12) . . ?
C26 C261 H261 107.3 . . ?
C263 C261 H261 107.3 . . ?
C262 C261 H261 107.3 . . ?
C261 C262 H26A 109.5 . . ?
C261 C262 H26B 109.5 . . ?
H26A C262 H26B 109.5 . . ?
C261 C262 H26C 109.5 . . ?
H26A C262 H26C 109.5 . . ?
H26B C262 H26C 109.5 . . ?
C261 C263 H26D 109.5 . . ?
C261 C263 H26E 109.5 . . ?
H26D C263 H26E 109.5 . . ?
C261 C263 H26F 109.5 . . ?
H26D C263 H26F 109.5 . . ?
H26E C263 H26F 109.5 . . ?

loop_
_geom_bond_atom_site_label_1
_geom_bond_atom_site_label_2
_geom_bond_distance
_geom_bond_site_symmetry_2
_geom_bond_publ_flag
N1 C101 1.3689(14) . ?
N1 C11 1.4351(14) . ?
N1 H1 0.882(9) . ?
N2 C21 1.4276(14) . ?
N2 C102 1.4778(14) . ?
N2 H2 0.886(9) . ?
C11 C12 1.3996(15) . ?
C11 C16 1.4000(16) . ?
C12 C13 1.3940(16) . ?
C12 C121 1.5238(17) . ?
C13 C14 1.3875(19) . ?
C13 H13 0.9500 . ?
C14 C15 1.3857(19) . ?
C14 H14 0.9500 . ?
C15 C16 1.3970(17) . ?
C15 H15 0.9500 . ?
C16 C161 1.5179(17) . ?
C21 C22 1.4051(16) . ?
C21 C26 1.4147(16) . ?
C22 C23 1.3966(16) . ?
C22 C221 1.5209(17) . ?
C23 C24 1.3777(19) . ?
C23 H23 0.9500 . ?
C24 C25 1.3835(19) . ?
C24 H24 0.9500 . ?
C25 C26 1.3930(16) . ?
C25 H25 0.9500 . ?
C26 C261 1.5191(17) . ?
C101 C105 1.3687(15) . ?
C101 C102 1.5248(15) . ?
C102 C103 1.5125(16) . ?
C102 H102 1.0000 . ?
C103 C112 1.3851(16) . ?
C103 C104 1.3955(15) . ?
C104 C109 1.3837(15) . ?
C104 C105 1.4565(15) . ?
C105 C106 1.4528(15) . ?
C106 C107 1.3455(17) . ?
C106 H106 0.9500 . ?
C107 C108 1.498(2) . ?
C107 H107 0.9500 . ?
C108 C109 1.5146(18) . ?
C108 H10A 0.9900 . ?
C108 H10B 0.9900 . ?
C109 C110 1.3965(17) . ?
C110 C111 1.394(2) . ?
C110 H110 0.9500 . ?
C111 C112 1.4051(18) . ?
C111 H111 0.9500 . ?
C112 H112 0.9500 . ?
C121 C122 1.5203(18) . ?
C121 C123 1.528(2) . ?
C121 H121 1.0000 . ?
C122 H12A 0.9800 . ?
C122 H12B 0.9800 . ?
C122 H12C 0.9800 . ?
C123 H12D 0.9800 . ?
C123 H12E 0.9800 . ?
C123 H12F 0.9800 . ?
C161 C162 1.517(2) . ?
C161 C163 1.5250(19) . ?
C161 H161 1.0000 . ?
C162 H16A 0.9800 . ?
C162 H16B 0.9800 . ?
C162 H16C 0.9800 . ?
C163 H16D 0.9800 . ?
C163 H16E 0.9800 . ?
C163 H16F 0.9800 . ?
C221 C222 1.5359(18) . ?
C221 C223 1.538(2) . ?
C221 H221 1.0000 . ?
C222 H22A 0.9800 . ?
C222 H22B 0.9800 . ?
C222 H22C 0.9800 . ?
C223 H22D 0.9800 . ?
C223 H22E 0.9800 . ?
C223 H22F 0.9800 . ?
C261 C263 1.527(2) . ?
C261 C262 1.5295(19) . ?
C261 H261 1.0000 . ?
C262 H26A 0.9800 . ?
C262 H26B 0.9800 . ?
C262 H26C 0.9800 . ?
C263 H26D 0.9800 . ?
C263 H26E 0.9800 . ?
C263 H26F 0.9800 . ?

loop_
_geom_torsion_atom_site_label_1
_geom_torsion_atom_site_label_2
_geom_torsion_atom_site_label_3
_geom_torsion_atom_site_label_4
_geom_torsion
_geom_torsion_site_symmetry_1
_geom_torsion_site_symmetry_2
_geom_torsion_site_symmetry_3
_geom_torsion_site_symmetry_4
_geom_torsion_publ_flag
C101 N1 C11 C12 96.59(13) . . . . ?
C101 N1 C11 C16 -81.83(14) . . . . ?
C16 C11 C12 C13 -0.82(16) . . . . ?
N1 C11 C12 C13 -179.19(10) . . . . ?
C16 C11 C12 C121 -179.61(10) . . . . ?
N1 C11 C12 C121 2.01(15) . . . . ?
C11 C12 C13 C14 -0.49(17) . . . . ?
C121 C12 C13 C14 178.29(11) . . . . ?
C12 C13 C14 C15 0.81(19) . . . . ?
C13 C14 C15 C16 0.18(19) . . . . ?
C14 C15 C16 C11 -1.41(18) . . . . ?
C14 C15 C16 C161 177.99(12) . . . . ?
C12 C11 C16 C15 1.75(17) . . . . ?
N1 C11 C16 C15 -179.91(10) . . . . ?
C12 C11 C16 C161 -177.66(11) . . . . ?
N1 C11 C16 C161 0.68(17) . . . . ?
C102 N2 C21 C22 -69.58(14) . . . . ?
C102 N2 C21 C26 113.48(12) . . . . ?
C26 C21 C22 C23 -2.07(17) . . . . ?
N2 C21 C22 C23 -178.98(11) . . . . ?
C26 C21 C22 C221 176.76(11) . . . . ?
N2 C21 C22 C221 -0.15(17) . . . . ?
C21 C22 C23 C24 2.17(18) . . . . ?
C221 C22 C23 C24 -176.72(12) . . . . ?
C22 C23 C24 C25 -0.9(2) . . . . ?
C23 C24 C25 C26 -0.62(19) . . . . ?
C24 C25 C26 C21 0.69(17) . . . . ?
C24 C25 C26 C261 179.14(11) . . . . ?
C22 C21 C26 C25 0.69(16) . . . . ?
N2 C21 C26 C25 177.58(10) . . . . ?
C22 C21 C26 C261 -177.76(10) . . . . ?
N2 C21 C26 C261 -0.87(16) . . . . ?
C11 N1 C101 C105 -11.49(19) . . . . ?
C11 N1 C101 C102 168.11(10) . . . . ?
C21 N2 C102 C103 -76.67(13) . . . . ?
C21 N2 C102 C101 164.93(9) . . . . ?
C105 C101 C102 N2 134.77(10) . . . . ?
N1 C101 C102 N2 -44.91(13) . . . . ?
C105 C101 C102 C103 6.13(12) . . . . ?
N1 C101 C102 C103 -173.55(10) . . . . ?
N2 C102 C103 C112 56.37(17) . . . . ?
C101 C102 C103 C112 178.33(12) . . . . ?
N2 C102 C103 C104 -128.72(10) . . . . ?
C101 C102 C103 C104 -6.76(12) . . . . ?
C112 C103 C104 C109 1.01(17) . . . . ?
C102 C103 C104 C109 -174.67(10) . . . . ?
C112 C103 C104 C105 -178.88(10) . . . . ?
C102 C103 C104 C105 5.44(13) . . . . ?
N1 C101 C105 C106 -5.0(2) . . . . ?
C102 C101 C105 C106 175.38(12) . . . . ?
N1 C101 C105 C104 176.49(12) . . . . ?
C102 C101 C105 C104 -3.12(12) . . . . ?
C109 C104 C105 C101 178.60(11) . . . . ?
C103 C104 C105 C101 -1.51(13) . . . . ?
C109 C104 C105 C106 -0.23(16) . . . . ?
C103 C104 C105 C106 179.65(10) . . . . ?
C101 C105 C106 C107 -176.69(14) . . . . ?
C104 C105 C106 C107 1.71(17) . . . . ?
C105 C106 C107 C108 -3.9(2) . . . . ?
C106 C107 C108 C109 4.2(2) . . . . ?
C103 C104 C109 C110 -0.89(17) . . . . ?
C105 C104 C109 C110 178.98(11) . . . . ?
C103 C104 C109 C108 -179.12(11) . . . . ?
C105 C104 C109 C108 0.75(17) . . . . ?
C107 C108 C109 C104 -2.42(17) . . . . ?
C107 C108 C109 C110 179.50(12) . . . . ?
C104 C109 C110 C111 0.36(18) . . . . ?
C108 C109 C110 C111 178.46(12) . . . . ?
C109 C110 C111 C112 0.0(2) . . . . ?
C104 C103 C112 C111 -0.55(17) . . . . ?
C102 C103 C112 C111 173.85(12) . . . . ?
C110 C111 C112 C103 0.05(19) . . . . ?
C13 C12 C121 C122 44.50(16) . . . . ?
C11 C12 C121 C122 -136.75(12) . . . . ?
C13 C12 C121 C123 -79.67(15) . . . . ?
C11 C12 C121 C123 99.08(14) . . . . ?
C15 C16 C161 C162 73.18(17) . . . . ?
C11 C16 C161 C162 -107.43(16) . . . . ?
C15 C16 C161 C163 -50.97(18) . . . . ?
C11 C16 C161 C163 128.42(13) . . . . ?
C23 C22 C221 C222 52.87(16) . . . . ?
C21 C22 C221 C222 -125.95(13) . . . . ?
C23 C22 C221 C223 -69.61(15) . . . . ?
C21 C22 C221 C223 111.57(13) . . . . ?
C25 C26 C261 C263 -97.54(14) . . . . ?
C21 C26 C261 C263 80.88(14) . . . . ?
C25 C26 C261 C262 26.93(16) . . . . ?
C21 C26 C261 C262 -154.66(11) . . . . ?
